data_1557674
loop_
_publ_author_name
'Nelson, Ronald'
'Calvelo, Mart\'in'
'Garc\'ia-Fandi\~no, Rebeca'
'Lled\'os, Agust\'i'
'Ujaque, Gregori'
'Mascare\~nas, Jos\'e L.'
'L\'opez, Fernando'

_publ_section_title
;
 Skeletal diversity in Pt- and Au-catalyzed annulations of allenedienes:
 dissecting unconventional mechanistic pathways
;
_journal_issue 16
_journal_name_full 'Chemical Science'
_journal_page_first 4209
_journal_page_last 4220
_journal_paper_doi 10.1039/D0SC00650E
_journal_volume 11
_journal_year 2020
_chemical_formula_moiety 'C12 H18 O '
_chemical_formula_sum 'C12 H18 O'
_chemical_formula_weight 178.26
_space_group_crystal_system triclinic
_space_group_IT_number 2
_space_group_name_Hall '-P 1'
_space_group_name_H-M_alt 'P -1'
_atom_sites_solution_hydrogens geom
_audit_creation_date 2017-03-26
_audit_creation_method SHELXL-2014/7
_audit_update_record
;
2019-11-06 deposited with the CCDC.	2020-03-27 downloaded from the CCDC.
;
_cell_angle_alpha 92.381(5)
_cell_angle_beta 98.293(6)
_cell_angle_gamma 100.115(6)
_cell_formula_units_Z 6
_cell_length_a 6.2162(5)
_cell_length_b 12.5583(8)
_cell_length_c 20.7881(12)
_cell_measurement_reflns_used 2495
_cell_measurement_temperature 100.00(10)
_cell_measurement_theta_max 71.3840
_cell_measurement_theta_min 4.2900
_cell_volume 1577.16(19)
_computing_cell_refinement 'CrysAlisPro 1.171.39.23a (Rigaku OD, 2015)'
_computing_data_collection 'CrysAlisPro 1.171.39.23a (Rigaku OD, 2015)'
_computing_data_reduction 'CrysAlisPro 1.171.39.23a (Rigaku OD, 2015)'
_computing_molecular_graphics 'ORTEP-3 for Windows (Farrugia, 2012)'
_computing_structure_refinement 'SHELXL-2014/7 (Sheldrick, 2014)'
_computing_structure_solution 'SHELXT-2014 (Sheldrick, 2014)'
_diffrn_ambient_environment N~2~
_diffrn_ambient_temperature 100.00(10)
_diffrn_detector 'CCD plate'
_diffrn_detector_type 'Pilatus 200K'
_diffrn_measured_fraction_theta_full 0.981
_diffrn_measured_fraction_theta_max 0.981
_diffrn_measurement_details
;
List of Runs (angles in degrees, time in seconds):

  # Type    Start    End  Width  t~exp~   \w     \q     \k     \f   Frames
#--------------------------------------------------------------------------
  1  \w     -9.00  24.00   0.50    5.00    --    0.00  19.00  30.00   66
  2  \w     -6.00  64.00   0.50    5.00    --    0.00  57.00  90.00  140
  3  \w     48.00  79.00   0.50    5.00    --    0.00  19.00  30.00   62
  4  \w     41.00  73.00   0.50    5.00    --    0.00  77.00 120.00   64
  5  \w     -7.00  20.00   0.50    5.00    --    0.00  77.00 120.00   54
  6  \w     22.00  54.00   0.50   25.00    --   96.84 -30.00   0.00   64
  7  \w     25.00  59.00   0.50   25.00    --   96.84 -30.00  30.00   68
  8  \w     76.00 112.00   0.50   25.00    --   96.84 -61.00   0.00   72
  9  \w     31.00 116.00   0.50   25.00    --   96.84-125.00-150.00  170
 10  \w     37.00  69.00   0.50   25.00    --   96.84 -61.00   0.00   64
 11  \w     38.00 118.00   0.50   25.00    --   96.84 -77.00 -60.00  160
 12  \w     25.00  56.00   0.50   25.00    --   96.84 -30.00-120.00   62
 13  \w     19.00  56.00   0.50   25.00    --   96.84 -30.00 -60.00   74
 14  \w     19.00  55.00   0.50   25.00    --   96.84 -30.00 -30.00   72
 15  \w     22.00 107.00   0.50   25.00    --   96.84 -94.00 -60.00  170
 16  \w     24.00 106.00   0.50   25.00    --   96.84 -94.00-120.00  164
 17  \w     21.00  95.00   0.50   25.00    --   96.84 -94.00-150.00  148
 18  \w     18.00 148.00   0.50   25.00    --   96.84   0.00-180.00  260
 19  \w     20.00  52.00   0.50   25.00    --   96.84 -30.00  90.00   64
 20  \w   -101.00 -28.00   0.50   25.00    --  -84.25  77.00 120.00  146
 21  \w   -145.00 -71.00   0.50   25.00    --  -84.25 -61.00-150.00  148
;
_diffrn_measurement_device 'four-circle diffractometer'
_diffrn_measurement_device_type 'XtaLAB Synergy, Dualflex, Pilatus 200K'
_diffrn_measurement_method '\w scans'
_diffrn_orient_matrix_type 'CrysAlisPro convention (1999,Acta A55,543-557)'
_diffrn_orient_matrix_UB_11 -0.1128312000
_diffrn_orient_matrix_UB_12 -0.0974149000
_diffrn_orient_matrix_UB_13 -0.0478232000
_diffrn_orient_matrix_UB_21 -0.2177761000
_diffrn_orient_matrix_UB_22 -0.0011276000
_diffrn_orient_matrix_UB_23 0.0273905000
_diffrn_orient_matrix_UB_31 -0.0689712000
_diffrn_orient_matrix_UB_32 0.0781671000
_diffrn_orient_matrix_UB_33 -0.0509695000
_diffrn_radiation_monochromator mirror
_diffrn_radiation_probe x-ray
_diffrn_radiation_type 'Cu K\a'
_diffrn_radiation_wavelength 1.54184
_diffrn_reflns_av_R_equivalents 0.0690
_diffrn_reflns_av_sigmaI/netI 0.1206
_diffrn_reflns_av_unetI/netI 0.0973
_diffrn_reflns_Laue_measured_fraction_full 0.981
_diffrn_reflns_Laue_measured_fraction_max 0.981
_diffrn_reflns_limit_h_max 7
_diffrn_reflns_limit_h_min -7
_diffrn_reflns_limit_k_max 14
_diffrn_reflns_limit_k_min -13
_diffrn_reflns_limit_l_max 18
_diffrn_reflns_limit_l_min -24
_diffrn_reflns_number 12485
_diffrn_reflns_point_group_measured_fraction_full 0.981
_diffrn_reflns_point_group_measured_fraction_max 0.981
_diffrn_reflns_theta_full 67.055
_diffrn_reflns_theta_max 67.055
_diffrn_reflns_theta_min 3.584
_diffrn_source 'micro-focus sealed X-ray tube'
_diffrn_source_type 'PhotonJet (Cu) X-ray Source'
_exptl_absorpt_coefficient_mu 0.531
_exptl_absorpt_correction_T_max 1.00000
_exptl_absorpt_correction_T_min 0.85724
_exptl_absorpt_correction_type multi-scan
_exptl_absorpt_process_details
;
CrysAlisPro 1.171.39.23a (Rigaku Oxford Diffraction, 2015)
Empirical absorption correction using spherical harmonics,
 implemented in SCALE3 ABSPACK scaling algorithm.
;
_exptl_crystal_colour colourless
_exptl_crystal_density_diffrn 1.126
_exptl_crystal_description needle
_exptl_crystal_F_000 588
_exptl_crystal_size_max 0.132
_exptl_crystal_size_mid 0.018
_exptl_crystal_size_min 0.007
_refine_diff_density_max 0.201
_refine_diff_density_min -0.241
_refine_diff_density_rms 0.050
_refine_ls_extinction_method none
_refine_ls_goodness_of_fit_ref 1.012
_refine_ls_hydrogen_treatment mixed
_refine_ls_matrix_type full
_refine_ls_number_parameters 367
_refine_ls_number_reflns 5534
_refine_ls_number_restraints 0
_refine_ls_restrained_S_all 1.012
_refine_ls_R_factor_all 0.1114
_refine_ls_R_factor_gt 0.0591
_refine_ls_shift/su_max 0.000
_refine_ls_shift/su_mean 0.000
_refine_ls_structure_factor_coef Fsqd
_refine_ls_weighting_details 'w=1/[\s^2^(Fo^2^)+(0.0677P)^2^+0.0455P] where P=(Fo^2^+2Fc^2^)/3'
_refine_ls_weighting_scheme calc
_refine_ls_wR_factor_gt 0.1310
_refine_ls_wR_factor_ref 0.1549
_reflns_Friedel_coverage 0.000
_reflns_number_gt 3322
_reflns_number_total 5534
_reflns_threshold_expression 'I > 2\s(I)'
_cod_data_source_file d0sc00650e2.cif
_cod_data_source_block 17MCD007
_cod_depositor_comments
;Adding full bibliography for 1557674--1557678.cif.

 Adding full bibliography for 1557674--1557678.cif.
;
_cod_original_formula_sum 'C12 H18 O '
_cod_database_code 1557674
_cell_oxdiff_length_a 6.2162(5)
_cell_oxdiff_length_b 12.5583(7)
_cell_oxdiff_length_c 20.7881(12)
_cell_oxdiff_angle_alpha 92.381(5)
_cell_oxdiff_angle_beta 98.293(6)
_cell_oxdiff_angle_gamma 100.115(6)
_cell_oxdiff_volume 1577.18(18)
_cell_oxdiff_measurement_reflns_used 2495
_oxdiff_exptl_absorpt_empirical_full_min 0.828
_oxdiff_exptl_absorpt_empirical_full_max 1.279
_oxdiff_exptl_absorpt_empirical_details
;
Empirical correction (ABSPACK) includes:
- Absorption correction using spherical harmonics
- Frame scaling
;
_diffrn_oxdiff_ac3_digest_frames
;
01d08591a90e910b76e79a58123b74ba5302292efc4
;
_reflns_odcompleteness_completeness 98.10
_reflns_odcompleteness_theta 66.97
_reflns_odcompleteness_iscentric 1
_chemical_oxdiff_formula 'C12 H18 O1'
_shelx_shelxl_version_number 2014/7
_shelx_space_group_comment
;
The symmetry employed for this shelxl refinement is uniquely defined
by the following loop, which should always be used as a source of
symmetry information in preference to the above space-group names.
They are only intended as comments.
;
_shelx_estimated_absorpt_t_min 0.933
_shelx_estimated_absorpt_t_max 0.996

loop_
_space_group_symop_operation_xyz
'x, y, z'
'-x, -y, -z'

loop_
_atom_site_label
_atom_site_type_symbol
_atom_site_fract_x
_atom_site_fract_y
_atom_site_fract_z
_atom_site_U_iso_or_equiv
_atom_site_adp_type
_atom_site_occupancy
_atom_site_site_symmetry_order
_atom_site_calc_flag
_atom_site_refinement_flags_posn
_atom_site_refinement_flags_adp
_atom_site_refinement_flags_occupancy
_atom_site_disorder_assembly
_atom_site_disorder_group
C1 C 0.6456(4) 0.7409(2) 0.34347(12) 0.0288(6) Uani 1 1 d . . . . .
H1 H 0.5669 0.7988 0.3574 0.035 Uiso 1 1 calc R U . . .
C2 C 0.8516(4) 0.7407(2) 0.39255(12) 0.0271(6) Uani 1 1 d . . . . .
H2 H 0.9336 0.6893 0.3727 0.032 Uiso 1 1 calc R U . . .
C3 C 1.0242(4) 0.8384(2) 0.41929(12) 0.0286(6) Uani 1 1 d . . . . .
C4 C 1.2092(5) 0.8037(3) 0.46527(14) 0.0395(7) Uani 1 1 d . . . . .
H4A H 1.3249 0.7890 0.4398 0.047 Uiso 1 1 calc R U . . .
H4B H 1.2765 0.8647 0.4977 0.047 Uiso 1 1 calc R U . . .
C5 C 1.1382(5) 0.7050(3) 0.50108(13) 0.0398(8) Uani 1 1 d . . . . .
H5 H 1.2485 0.6802 0.5301 0.048 Uiso 1 1 calc R U . . .
C6 C 0.9342(5) 0.6506(3) 0.49509(13) 0.0386(7) Uani 1 1 d . . . . .
H6 H 0.9015 0.5910 0.5209 0.046 Uiso 1 1 calc R U . . .
C7 C 0.7540(5) 0.6814(2) 0.44829(12) 0.0307(6) Uani 1 1 d . . . . .
H7 H 0.6796 0.7319 0.4719 0.037 Uiso 1 1 calc R U . . .
C8 C 0.5774(5) 0.5888(2) 0.41357(13) 0.0370(7) Uani 1 1 d . . . . .
H8A H 0.4521 0.5732 0.4383 0.044 Uiso 1 1 calc R U . . .
H8B H 0.6398 0.5222 0.4086 0.044 Uiso 1 1 calc R U . . .
C9 C 0.5016(5) 0.6288(2) 0.34665(14) 0.0365(7) Uani 1 1 d . . . . .
H9A H 0.3434 0.6345 0.3419 0.044 Uiso 1 1 calc R U . . .
H9B H 0.5220 0.5779 0.3113 0.044 Uiso 1 1 calc R U . . .
O10 O 0.7024(3) 0.75961(15) 0.28043(9) 0.0301(4) Uani 1 1 d . . . . .
H10 H 0.579(5) 0.758(2) 0.2518(11) 0.045 Uiso 1 1 calc R U . . .
C11 C 1.0338(5) 0.9431(2) 0.40712(13) 0.0328(6) Uani 1 1 d . . . . .
C12 C 0.8641(5) 0.9889(2) 0.36256(14) 0.0390(7) Uani 1 1 d . . . . .
H12A H 0.9391 1.0400 0.3350 0.059 Uiso 1 1 calc R U . . .
H12B H 0.7779 1.0267 0.3887 0.059 Uiso 1 1 calc R U . . .
H12C H 0.7650 0.9298 0.3350 0.059 Uiso 1 1 calc R U . . .
C13 C 1.2243(6) 1.0309(3) 0.43772(15) 0.0460(8) Uani 1 1 d . . . . .
H13A H 1.3147 1.0564 0.4046 0.069 Uiso 0.45(3) 1 calc R U P . .
H13B H 1.3152 1.0016 0.4727 0.069 Uiso 0.45(3) 1 calc R U P . .
H13C H 1.1664 1.0915 0.4557 0.069 Uiso 0.45(3) 1 calc R U P . .
H13D H 1.2162 1.0432 0.4841 0.069 Uiso 0.55(3) 1 calc R U P . .
H13E H 1.2157 1.0981 0.4160 0.069 Uiso 0.55(3) 1 calc R U P . .
H13F H 1.3645 1.0081 0.4330 0.069 Uiso 0.55(3) 1 calc R U P . .
C21 C 0.2940(5) 0.8679(2) 0.18280(13) 0.0300(6) Uani 1 1 d . . . . .
H21 H 0.1782 0.8627 0.1435 0.036 Uiso 1 1 calc R U . . .
C22 C 0.5020(4) 0.9428(2) 0.17160(12) 0.0258(6) Uani 1 1 d . . . . .
H22 H 0.6195 0.9326 0.2079 0.031 Uiso 1 1 calc R U . . .
C23 C 0.6060(4) 0.9401(2) 0.11011(13) 0.0298(6) Uani 1 1 d . . . . .
C24 C 0.8050(5) 1.0327(2) 0.11348(15) 0.0403(7) Uani 1 1 d . . . . .
H24A H 0.9413 1.0029 0.1257 0.048 Uiso 1 1 calc R U . . .
H24B H 0.8082 1.0588 0.0693 0.048 Uiso 1 1 calc R U . . .
C25 C 0.8120(5) 1.1273(2) 0.15929(14) 0.0376(7) Uani 1 1 d . . . . .
H25 H 0.9418 1.1817 0.1659 0.045 Uiso 1 1 calc R U . . .
C26 C 0.6496(5) 1.1412(2) 0.19164(14) 0.0362(7) Uani 1 1 d . . . . .
H26 H 0.6615 1.2061 0.2181 0.043 Uiso 1 1 calc R U . . .
C27 C 0.4484(5) 1.0556(2) 0.18673(13) 0.0297(6) Uani 1 1 d . . . . .
H27 H 0.3366 1.0709 0.1503 0.036 Uiso 1 1 calc R U . . .
C28 C 0.3379(5) 1.0399(2) 0.24745(13) 0.0347(7) Uani 1 1 d . . . . .
H28A H 0.4498 1.0538 0.2873 0.042 Uiso 1 1 calc R U . . .
H28B H 0.2320 1.0898 0.2497 0.042 Uiso 1 1 calc R U . . .
C29 C 0.2181(6) 0.9226(2) 0.24101(14) 0.0408(7) Uani 1 1 d . . . . .
H29A H 0.0559 0.9189 0.2330 0.049 Uiso 1 1 calc R U . . .
H29B H 0.2569 0.8863 0.2813 0.049 Uiso 1 1 calc R U . . .
O30 O 0.3383(3) 0.76139(14) 0.19597(9) 0.0302(4) Uani 1 1 d . . . . .
H30 H 0.220(5) 0.7218(17) 0.2130(15) 0.045 Uiso 1 1 calc R U . . .
C31 C 0.5521(5) 0.8687(2) 0.05787(13) 0.0363(7) Uani 1 1 d . . . . .
C32 C 0.3677(6) 0.7720(3) 0.04696(15) 0.0458(8) Uani 1 1 d . . . . .
H32A H 0.2465 0.7875 0.0152 0.069 Uiso 1 1 calc R U . . .
H32B H 0.3141 0.7561 0.0882 0.069 Uiso 1 1 calc R U . . .
H32C H 0.4222 0.7092 0.0303 0.069 Uiso 1 1 calc R U . . .
C33 C 0.6842(7) 0.8786(3) 0.00165(16) 0.0555(9) Uani 1 1 d . . . . .
H33A H 0.8400 0.9076 0.0185 0.083 Uiso 0.42(4) 1 calc R U P . .
H33B H 0.6266 0.9276 -0.0291 0.083 Uiso 0.42(4) 1 calc R U P . .
H33C H 0.6713 0.8069 -0.0207 0.083 Uiso 0.42(4) 1 calc R U P . .
H33D H 0.5852 0.8539 -0.0393 0.083 Uiso 0.58(4) 1 calc R U P . .
H33E H 0.7987 0.8338 0.0082 0.083 Uiso 0.58(4) 1 calc R U P . .
H33F H 0.7540 0.9545 -0.0002 0.083 Uiso 0.58(4) 1 calc R U P . .
C41 C -0.1164(4) 0.5557(2) 0.19599(12) 0.0272(6) Uani 1 1 d . . . . .
H41 H -0.2384 0.5124 0.2156 0.033 Uiso 1 1 calc R U . . .
C42 C 0.0534(4) 0.4860(2) 0.18435(12) 0.0263(6) Uani 1 1 d . . . . .
H42 H 0.1878 0.5379 0.1770 0.032 Uiso 1 1 calc R U . . .
C43 C 0.1379(4) 0.4080(2) 0.23185(12) 0.0275(6) Uani 1 1 d . . . . .
C44 C 0.3082(5) 0.3540(2) 0.20415(13) 0.0331(7) Uani 1 1 d . . . . .
H44A H 0.4569 0.3967 0.2209 0.040 Uiso 1 1 calc R U . . .
H44B H 0.3018 0.2812 0.2211 0.040 Uiso 1 1 calc R U . . .
C45 C 0.2842(5) 0.3413(2) 0.13144(14) 0.0345(7) Uani 1 1 d . . . . .
H45 H 0.3920 0.3107 0.1127 0.041 Uiso 1 1 calc R U . . .
C46 C 0.1214(5) 0.3703(2) 0.09157(14) 0.0374(7) Uani 1 1 d . . . . .
H46 H 0.1095 0.3551 0.0459 0.045 Uiso 1 1 calc R U . . .
C47 C -0.0434(5) 0.4267(2) 0.11771(12) 0.0325(6) Uani 1 1 d . . . . .
H47 H -0.1764 0.3717 0.1226 0.039 Uiso 1 1 calc R U . . .
C48 C -0.1184(6) 0.5182(2) 0.07883(14) 0.0393(7) Uani 1 1 d . . . . .
H48A H 0.0073 0.5618 0.0619 0.047 Uiso 1 1 calc R U . . .
H48B H -0.2354 0.4886 0.0418 0.047 Uiso 1 1 calc R U . . .
C49 C -0.2074(5) 0.5867(2) 0.12762(13) 0.0374(7) Uani 1 1 d . . . . .
H49A H -0.3712 0.5712 0.1204 0.045 Uiso 1 1 calc R U . . .
H49B H -0.1567 0.6649 0.1230 0.045 Uiso 1 1 calc R U . . .
O50 O -0.0091(3) 0.64775(14) 0.23931(8) 0.0292(4) Uani 1 1 d . . . . .
H50 H -0.125(4) 0.6865(18) 0.2543(13) 0.044 Uiso 1 1 calc R U . . .
C51 C 0.0911(5) 0.3882(2) 0.29133(13) 0.0308(6) Uani 1 1 d . . . . .
C52 C -0.0639(5) 0.4396(2) 0.32658(13) 0.0374(7) Uani 1 1 d . . . . .
H52A H -0.0916 0.5056 0.3059 0.056 Uiso 1 1 calc R U . . .
H52B H 0.0029 0.4579 0.3722 0.056 Uiso 1 1 calc R U . . .
H52C H -0.2039 0.3886 0.3245 0.056 Uiso 1 1 calc R U . . .
C53 C 0.1961(6) 0.3087(3) 0.33270(14) 0.0439(8) Uani 1 1 d . . . . .
H53A H 0.3048 0.3487 0.3682 0.066 Uiso 0.56(4) 1 calc R U P . .
H53B H 0.2700 0.2653 0.3057 0.066 Uiso 0.56(4) 1 calc R U P . .
H53C H 0.0814 0.2607 0.3509 0.066 Uiso 0.56(4) 1 calc R U P . .
H53D H 0.1327 0.2345 0.3150 0.066 Uiso 0.44(4) 1 calc R U P . .
H53E H 0.1675 0.3178 0.3776 0.066 Uiso 0.44(4) 1 calc R U P . .
H53F H 0.3561 0.3224 0.3323 0.066 Uiso 0.44(4) 1 calc R U P . .

loop_
_atom_site_aniso_label
_atom_site_aniso_U_11
_atom_site_aniso_U_22
_atom_site_aniso_U_33
_atom_site_aniso_U_23
_atom_site_aniso_U_13
_atom_site_aniso_U_12
C1 0.0390(16) 0.0295(15) 0.0228(13) 0.0064(11) 0.0119(11) 0.0126(13)
C2 0.0376(15) 0.0271(14) 0.0216(13) 0.0056(11) 0.0085(11) 0.0154(12)
C3 0.0335(15) 0.0345(16) 0.0206(13) 0.0053(11) 0.0075(11) 0.0103(13)
C4 0.0400(17) 0.0498(19) 0.0312(15) 0.0076(14) 0.0044(13) 0.0148(15)
C5 0.051(2) 0.0490(19) 0.0251(14) 0.0087(13) 0.0037(13) 0.0258(17)
C6 0.055(2) 0.0420(18) 0.0260(15) 0.0145(13) 0.0120(14) 0.0206(16)
C7 0.0422(16) 0.0331(15) 0.0228(13) 0.0084(11) 0.0117(12) 0.0166(13)
C8 0.0514(18) 0.0294(15) 0.0348(15) 0.0092(12) 0.0144(13) 0.0124(14)
C9 0.0413(17) 0.0336(16) 0.0359(16) 0.0078(13) 0.0087(13) 0.0069(13)
O10 0.0366(10) 0.0337(11) 0.0227(9) 0.0074(8) 0.0046(8) 0.0125(9)
C11 0.0416(16) 0.0344(16) 0.0251(14) 0.0037(12) 0.0101(12) 0.0103(13)
C12 0.0507(18) 0.0292(15) 0.0398(17) 0.0054(13) 0.0077(14) 0.0135(14)
C13 0.053(2) 0.0441(19) 0.0379(17) 0.0011(14) 0.0063(14) 0.0021(16)
C21 0.0400(16) 0.0202(14) 0.0334(15) 0.0102(11) 0.0071(12) 0.0121(12)
C22 0.0319(14) 0.0240(14) 0.0241(13) 0.0066(11) 0.0057(11) 0.0092(12)
C23 0.0360(15) 0.0283(15) 0.0293(14) 0.0104(12) 0.0061(12) 0.0151(13)
C24 0.0410(17) 0.0388(17) 0.0461(18) 0.0128(14) 0.0153(14) 0.0113(15)
C25 0.0370(16) 0.0284(16) 0.0476(18) 0.0150(13) 0.0021(14) 0.0069(13)
C26 0.0446(18) 0.0222(14) 0.0442(17) 0.0079(13) 0.0078(14) 0.0099(13)
C27 0.0375(15) 0.0226(14) 0.0313(14) 0.0092(11) 0.0049(12) 0.0102(12)
C28 0.0446(17) 0.0308(15) 0.0327(15) 0.0050(12) 0.0119(13) 0.0126(14)
C29 0.057(2) 0.0334(16) 0.0406(17) 0.0107(13) 0.0222(15) 0.0166(15)
O30 0.0382(11) 0.0200(9) 0.0351(10) 0.0099(8) 0.0076(8) 0.0093(8)
C31 0.0518(19) 0.0356(16) 0.0275(14) 0.0075(12) 0.0091(13) 0.0206(15)
C32 0.063(2) 0.0405(18) 0.0313(16) -0.0049(14) -0.0032(15) 0.0122(17)
C33 0.081(3) 0.061(2) 0.0371(18) 0.0083(16) 0.0258(17) 0.030(2)
C41 0.0336(15) 0.0195(13) 0.0283(14) 0.0043(11) 0.0051(11) 0.0033(11)
C42 0.0342(14) 0.0209(13) 0.0249(14) 0.0053(11) 0.0067(11) 0.0054(11)
C43 0.0349(15) 0.0191(13) 0.0293(14) 0.0051(11) 0.0049(11) 0.0062(12)
C44 0.0421(17) 0.0251(14) 0.0336(15) -0.0001(12) 0.0063(13) 0.0100(13)
C45 0.0421(16) 0.0273(15) 0.0387(16) 0.0009(12) 0.0187(13) 0.0092(13)
C46 0.062(2) 0.0270(15) 0.0259(14) 0.0012(12) 0.0154(14) 0.0091(15)
C47 0.0487(17) 0.0271(14) 0.0228(13) 0.0047(11) 0.0042(12) 0.0102(13)
C48 0.060(2) 0.0311(16) 0.0288(15) 0.0075(12) 0.0068(13) 0.0125(15)
C49 0.0482(18) 0.0388(17) 0.0279(15) 0.0100(13) 0.0016(13) 0.0167(15)
O50 0.0368(11) 0.0225(9) 0.0309(10) 0.0042(8) 0.0088(8) 0.0088(9)
C51 0.0430(17) 0.0207(14) 0.0301(14) 0.0052(11) 0.0038(12) 0.0099(12)
C52 0.0566(19) 0.0322(16) 0.0295(15) 0.0111(12) 0.0121(13) 0.0181(15)
C53 0.070(2) 0.0371(17) 0.0328(16) 0.0120(13) 0.0113(15) 0.0277(17)

loop_
_atom_type_symbol
_atom_type_description
_atom_type_scat_dispersion_real
_atom_type_scat_dispersion_imag
_atom_type_scat_source
C C 0.0181 0.0091 'International Tables Vol C Tables 4.2.6.8 and 6.1.1.4'
H H 0.0000 0.0000 'International Tables Vol C Tables 4.2.6.8 and 6.1.1.4'
O O 0.0492 0.0322 'International Tables Vol C Tables 4.2.6.8 and 6.1.1.4'

loop_
_exptl_crystal_face_index_h
_exptl_crystal_face_index_k
_exptl_crystal_face_index_l
_exptl_crystal_face_perp_dist
0 5 -11 0.0114
4 -4 -3 0.0645
-4 4 3 0.0645
-1 -7 -3 0.0018
1 7 3 0.0048
0 -5 11 0.0034

loop_
_geom_angle_atom_site_label_1
_geom_angle_atom_site_label_2
_geom_angle_atom_site_label_3
_geom_angle
_geom_angle_site_symmetry_1
_geom_angle_site_symmetry_3
_geom_angle_publ_flag
O10 C1 C2 110.5(2) . . ?
O10 C1 C9 113.1(2) . . ?
C2 C1 C9 104.4(2) . . ?
O10 C1 H1 109.6 . . ?
C2 C1 H1 109.6 . . ?
C9 C1 H1 109.6 . . ?
C3 C2 C1 126.1(2) . . ?
C3 C2 C7 110.7(2) . . ?
C1 C2 C7 101.8(2) . . ?
C3 C2 H2 105.5 . . ?
C1 C2 H2 105.5 . . ?
C7 C2 H2 105.5 . . ?
C11 C3 C2 129.7(2) . . ?
C11 C3 C4 120.3(3) . . ?
C2 C3 C4 110.0(2) . . ?
C5 C4 C3 114.8(3) . . ?
C5 C4 H4A 108.6 . . ?
C3 C4 H4A 108.6 . . ?
C5 C4 H4B 108.6 . . ?
C3 C4 H4B 108.6 . . ?
H4A C4 H4B 107.5 . . ?
C6 C5 C4 124.7(3) . . ?
C6 C5 H5 117.7 . . ?
C4 C5 H5 117.7 . . ?
C5 C6 C7 120.9(3) . . ?
C5 C6 H6 119.6 . . ?
C7 C6 H6 119.6 . . ?
C6 C7 C8 116.7(2) . . ?
C6 C7 C2 110.0(2) . . ?
C8 C7 C2 104.3(2) . . ?
C6 C7 H7 108.5 . . ?
C8 C7 H7 108.5 . . ?
C2 C7 H7 108.5 . . ?
C7 C8 C9 105.3(2) . . ?
C7 C8 H8A 110.7 . . ?
C9 C8 H8A 110.7 . . ?
C7 C8 H8B 110.7 . . ?
C9 C8 H8B 110.7 . . ?
H8A C8 H8B 108.8 . . ?
C8 C9 C1 106.5(2) . . ?
C8 C9 H9A 110.4 . . ?
C1 C9 H9A 110.4 . . ?
C8 C9 H9B 110.4 . . ?
C1 C9 H9B 110.4 . . ?
H9A C9 H9B 108.6 . . ?
C1 O10 H10 109.5 . . ?
C3 C11 C12 126.0(3) . . ?
C3 C11 C13 122.4(3) . . ?
C12 C11 C13 111.6(2) . . ?
C11 C12 H12A 109.5 . . ?
C11 C12 H12B 109.5 . . ?
H12A C12 H12B 109.5 . . ?
C11 C12 H12C 109.5 . . ?
H12A C12 H12C 109.5 . . ?
H12B C12 H12C 109.5 . . ?
C11 C13 H13A 109.5 . . ?
C11 C13 H13B 109.5 . . ?
H13A C13 H13B 109.5 . . ?
C11 C13 H13C 109.5 . . ?
H13A C13 H13C 109.5 . . ?
H13B C13 H13C 109.5 . . ?
C11 C13 H13D 109.5 . . ?
H13A C13 H13D 141.1 . . ?
H13B C13 H13D 56.3 . . ?
H13C C13 H13D 56.3 . . ?
C11 C13 H13E 109.5 . . ?
H13A C13 H13E 56.3 . . ?
H13B C13 H13E 141.1 . . ?
H13C C13 H13E 56.3 . . ?
H13D C13 H13E 109.5 . . ?
C11 C13 H13F 109.5 . . ?
H13A C13 H13F 56.3 . . ?
H13B C13 H13F 56.3 . . ?
H13C C13 H13F 141.1 . . ?
H13D C13 H13F 109.5 . . ?
H13E C13 H13F 109.5 . . ?
O30 C21 C22 110.8(2) . . ?
O30 C21 C29 112.0(2) . . ?
C22 C21 C29 105.1(2) . . ?
O30 C21 H21 109.6 . . ?
C22 C21 H21 109.6 . . ?
C29 C21 H21 109.6 . . ?
C21 C22 C23 124.9(2) . . ?
C21 C22 C27 102.2(2) . . ?
C23 C22 C27 111.2(2) . . ?
C21 C22 H22 105.7 . . ?
C23 C22 H22 105.7 . . ?
C27 C22 H22 105.7 . . ?
C31 C23 C22 129.4(3) . . ?
C31 C23 C24 119.6(3) . . ?
C22 C23 C24 110.9(2) . . ?
C25 C24 C23 116.6(2) . . ?
C25 C24 H24A 108.2 . . ?
C23 C24 H24A 108.2 . . ?
C25 C24 H24B 108.2 . . ?
C23 C24 H24B 108.2 . . ?
H24A C24 H24B 107.3 . . ?
C26 C25 C24 124.4(3) . . ?
C26 C25 H25 117.8 . . ?
C24 C25 H25 117.8 . . ?
C25 C26 C27 120.3(3) . . ?
C25 C26 H26 119.9 . . ?
C27 C26 H26 119.9 . . ?
C26 C27 C28 117.4(2) . . ?
C26 C27 C22 110.9(2) . . ?
C28 C27 C22 102.9(2) . . ?
C26 C27 H27 108.4 . . ?
C28 C27 H27 108.4 . . ?
C22 C27 H27 108.4 . . ?
C29 C28 C27 105.7(2) . . ?
C29 C28 H28A 110.6 . . ?
C27 C28 H28A 110.6 . . ?
C29 C28 H28B 110.6 . . ?
C27 C28 H28B 110.6 . . ?
H28A C28 H28B 108.7 . . ?
C28 C29 C21 106.3(2) . . ?
C28 C29 H29A 110.5 . . ?
C21 C29 H29A 110.5 . . ?
C28 C29 H29B 110.5 . . ?
C21 C29 H29B 110.5 . . ?
H29A C29 H29B 108.7 . . ?
C21 O30 H30 109.5 . . ?
C23 C31 C32 127.0(3) . . ?
C23 C31 C33 121.1(3) . . ?
C32 C31 C33 111.9(3) . . ?
C31 C32 H32A 109.5 . . ?
C31 C32 H32B 109.5 . . ?
H32A C32 H32B 109.5 . . ?
C31 C32 H32C 109.5 . . ?
H32A C32 H32C 109.5 . . ?
H32B C32 H32C 109.5 . . ?
C31 C33 H33A 109.5 . . ?
C31 C33 H33B 109.5 . . ?
H33A C33 H33B 109.5 . . ?
C31 C33 H33C 109.5 . . ?
H33A C33 H33C 109.5 . . ?
H33B C33 H33C 109.5 . . ?
C31 C33 H33D 109.5 . . ?
H33A C33 H33D 141.1 . . ?
H33B C33 H33D 56.3 . . ?
H33C C33 H33D 56.3 . . ?
C31 C33 H33E 109.5 . . ?
H33A C33 H33E 56.3 . . ?
H33B C33 H33E 141.1 . . ?
H33C C33 H33E 56.3 . . ?
H33D C33 H33E 109.5 . . ?
C31 C33 H33F 109.5 . . ?
H33A C33 H33F 56.3 . . ?
H33B C33 H33F 56.3 . . ?
H33C C33 H33F 141.1 . . ?
H33D C33 H33F 109.5 . . ?
H33E C33 H33F 109.5 . . ?
O50 C41 C42 108.9(2) . . ?
O50 C41 C49 113.2(2) . . ?
C42 C41 C49 104.9(2) . . ?
O50 C41 H41 109.9 . . ?
C42 C41 H41 109.9 . . ?
C49 C41 H41 109.9 . . ?
C41 C42 C43 124.9(2) . . ?
C41 C42 C47 103.1(2) . . ?
C43 C42 C47 110.7(2) . . ?
C41 C42 H42 105.6 . . ?
C43 C42 H42 105.6 . . ?
C47 C42 H42 105.6 . . ?
C51 C43 C44 120.3(2) . . ?
C51 C43 C42 129.5(2) . . ?
C44 C43 C42 110.0(2) . . ?
C45 C44 C43 116.2(2) . . ?
C45 C44 H44A 108.2 . . ?
C43 C44 H44A 108.2 . . ?
C45 C44 H44B 108.2 . . ?
C43 C44 H44B 108.2 . . ?
H44A C44 H44B 107.4 . . ?
C46 C45 C44 123.9(3) . . ?
C46 C45 H45 118.0 . . ?
C44 C45 H45 118.0 . . ?
C45 C46 C47 120.6(3) . . ?
C45 C46 H46 119.7 . . ?
C47 C46 H46 119.7 . . ?
C46 C47 C48 116.8(2) . . ?
C46 C47 C42 111.0(2) . . ?
C48 C47 C42 101.9(2) . . ?
C46 C47 H47 108.9 . . ?
C48 C47 H47 108.9 . . ?
C42 C47 H47 108.9 . . ?
C49 C48 C47 104.7(2) . . ?
C49 C48 H48A 110.8 . . ?
C47 C48 H48A 110.8 . . ?
C49 C48 H48B 110.8 . . ?
C47 C48 H48B 110.8 . . ?
H48A C48 H48B 108.9 . . ?
C48 C49 C41 106.4(2) . . ?
C48 C49 H49A 110.4 . . ?
C41 C49 H49A 110.4 . . ?
C48 C49 H49B 110.4 . . ?
C41 C49 H49B 110.4 . . ?
H49A C49 H49B 108.6 . . ?
C41 O50 H50 109.5 . . ?
C43 C51 C52 126.5(2) . . ?
C43 C51 C53 122.3(3) . . ?
C52 C51 C53 111.3(2) . . ?
C51 C52 H52A 109.5 . . ?
C51 C52 H52B 109.5 . . ?
H52A C52 H52B 109.5 . . ?
C51 C52 H52C 109.5 . . ?
H52A C52 H52C 109.5 . . ?
H52B C52 H52C 109.5 . . ?
C51 C53 H53A 109.5 . . ?
C51 C53 H53B 109.5 . . ?
H53A C53 H53B 109.5 . . ?
C51 C53 H53C 109.5 . . ?
H53A C53 H53C 109.5 . . ?
H53B C53 H53C 109.5 . . ?
C51 C53 H53D 109.5 . . ?
H53A C53 H53D 141.1 . . ?
H53B C53 H53D 56.3 . . ?
H53C C53 H53D 56.3 . . ?
C51 C53 H53E 109.5 . . ?
H53A C53 H53E 56.3 . . ?
H53B C53 H53E 141.1 . . ?
H53C C53 H53E 56.3 . . ?
H53D C53 H53E 109.5 . . ?
C51 C53 H53F 109.5 . . ?
H53A C53 H53F 56.3 . . ?
H53B C53 H53F 56.3 . . ?
H53C C53 H53F 141.1 . . ?
H53D C53 H53F 109.5 . . ?
H53E C53 H53F 109.5 . . ?

loop_
_geom_bond_atom_site_label_1
_geom_bond_atom_site_label_2
_geom_bond_distance
_geom_bond_site_symmetry_2
_geom_bond_publ_flag
C1 O10 1.424(3) . ?
C1 C2 1.519(4) . ?
C1 C9 1.539(4) . ?
C1 H1 1.0000 . ?
C2 C3 1.508(4) . ?
C2 C7 1.543(4) . ?
C2 H2 1.0000 . ?
C3 C11 1.342(4) . ?
C3 C4 1.523(4) . ?
C4 C5 1.504(4) . ?
C4 H4A 0.9900 . ?
C4 H4B 0.9900 . ?
C5 C6 1.317(4) . ?
C5 H5 0.9500 . ?
C6 C7 1.490(4) . ?
C6 H6 0.9500 . ?
C7 C8 1.526(4) . ?
C7 H7 1.0000 . ?
C8 C9 1.537(4) . ?
C8 H8A 0.9900 . ?
C8 H8B 0.9900 . ?
C9 H9A 0.9900 . ?
C9 H9B 0.9900 . ?
O10 H10 0.90(3) . ?
C11 C12 1.509(4) . ?
C11 C13 1.512(4) . ?
C12 H12A 0.9800 . ?
C12 H12B 0.9800 . ?
C12 H12C 0.9800 . ?
C13 H13A 0.9800 . ?
C13 H13B 0.9800 . ?
C13 H13C 0.9800 . ?
C13 H13D 0.9800 . ?
C13 H13E 0.9800 . ?
C13 H13F 0.9800 . ?
C21 O30 1.442(3) . ?
C21 C22 1.513(4) . ?
C21 C29 1.539(4) . ?
C21 H21 1.0000 . ?
C22 C23 1.515(4) . ?
C22 C27 1.541(3) . ?
C22 H22 1.0000 . ?
C23 C31 1.343(4) . ?
C23 C24 1.533(4) . ?
C24 C25 1.482(4) . ?
C24 H24A 0.9900 . ?
C24 H24B 0.9900 . ?
C25 C26 1.323(4) . ?
C25 H25 0.9500 . ?
C26 C27 1.487(4) . ?
C26 H26 0.9500 . ?
C27 C28 1.525(4) . ?
C27 H27 1.0000 . ?
C28 C29 1.520(4) . ?
C28 H28A 0.9900 . ?
C28 H28B 0.9900 . ?
C29 H29A 0.9900 . ?
C29 H29B 0.9900 . ?
O30 H30 0.94(4) . ?
C31 C32 1.501(4) . ?
C31 C33 1.519(4) . ?
C32 H32A 0.9800 . ?
C32 H32B 0.9800 . ?
C32 H32C 0.9800 . ?
C33 H33A 0.9800 . ?
C33 H33B 0.9800 . ?
C33 H33C 0.9800 . ?
C33 H33D 0.9800 . ?
C33 H33E 0.9800 . ?
C33 H33F 0.9800 . ?
C41 O50 1.436(3) . ?
C41 C42 1.523(4) . ?
C41 C49 1.544(4) . ?
C41 H41 1.0000 . ?
C42 C43 1.523(3) . ?
C42 C47 1.534(4) . ?
C42 H42 1.0000 . ?
C43 C51 1.334(4) . ?
C43 C44 1.520(4) . ?
C44 C45 1.496(4) . ?
C44 H44A 0.9900 . ?
C44 H44B 0.9900 . ?
C45 C46 1.325(4) . ?
C45 H45 0.9500 . ?
C46 C47 1.493(4) . ?
C46 H46 0.9500 . ?
C47 C48 1.533(4) . ?
C47 H47 1.0000 . ?
C48 C49 1.527(4) . ?
C48 H48A 0.9900 . ?
C48 H48B 0.9900 . ?
C49 H49A 0.9900 . ?
C49 H49B 0.9900 . ?
O50 H50 1.01(3) . ?
C51 C52 1.505(4) . ?
C51 C53 1.517(4) . ?
C52 H52A 0.9800 . ?
C52 H52B 0.9800 . ?
C52 H52C 0.9800 . ?
C53 H53A 0.9800 . ?
C53 H53B 0.9800 . ?
C53 H53C 0.9800 . ?
C53 H53D 0.9800 . ?
C53 H53E 0.9800 . ?
C53 H53F 0.9800 . ?

loop_
_geom_hbond_atom_site_label_D
_geom_hbond_atom_site_label_H
_geom_hbond_atom_site_label_A
_geom_hbond_distance_DH
_geom_hbond_distance_HA
_geom_hbond_distance_DA
_geom_hbond_angle_DHA
_geom_hbond_site_symmetry_A
O10 H10 O30 0.90 1.76 2.661(3) 177.5 .
O30 H30 O50 0.94 1.73 2.664(3) 176.1 .
O50 H50 O10 1.01 1.66 2.673(3) 175.1 1_455

loop_
_geom_torsion_atom_site_label_1
_geom_torsion_atom_site_label_2
_geom_torsion_atom_site_label_3
_geom_torsion_atom_site_label_4
_geom_torsion
_geom_torsion_site_symmetry_1
_geom_torsion_site_symmetry_2
_geom_torsion_site_symmetry_3
_geom_torsion_site_symmetry_4
_geom_torsion_publ_flag
O10 C1 C2 C3 72.1(3) . . . . ?
C9 C1 C2 C3 -166.0(2) . . . . ?
O10 C1 C2 C7 -161.0(2) . . . . ?
C9 C1 C2 C7 -39.1(2) . . . . ?
C1 C2 C3 C11 0.9(4) . . . . ?
C7 C2 C3 C11 -122.3(3) . . . . ?
C1 C2 C3 C4 -177.8(2) . . . . ?
C7 C2 C3 C4 59.0(3) . . . . ?
C11 C3 C4 C5 150.5(3) . . . . ?
C2 C3 C4 C5 -30.6(3) . . . . ?
C3 C4 C5 C6 -0.4(4) . . . . ?
C4 C5 C6 C7 2.9(5) . . . . ?
C5 C6 C7 C8 143.8(3) . . . . ?
C5 C6 C7 C2 25.3(4) . . . . ?
C3 C2 C7 C6 -56.5(3) . . . . ?
C1 C2 C7 C6 167.2(2) . . . . ?
C3 C2 C7 C8 177.6(2) . . . . ?
C1 C2 C7 C8 41.3(2) . . . . ?
C6 C7 C8 C9 -148.8(2) . . . . ?
C2 C7 C8 C9 -27.2(3) . . . . ?
C7 C8 C9 C1 2.9(3) . . . . ?
O10 C1 C9 C8 143.0(2) . . . . ?
C2 C1 C9 C8 22.9(3) . . . . ?
C2 C3 C11 C12 1.0(5) . . . . ?
C4 C3 C11 C12 179.6(3) . . . . ?
C2 C3 C11 C13 -178.7(3) . . . . ?
C4 C3 C11 C13 -0.1(4) . . . . ?
O30 C21 C22 C23 75.3(3) . . . . ?
C29 C21 C22 C23 -163.5(2) . . . . ?
O30 C21 C22 C27 -157.7(2) . . . . ?
C29 C21 C22 C27 -36.5(2) . . . . ?
C21 C22 C23 C31 -6.7(4) . . . . ?
C27 C22 C23 C31 -129.8(3) . . . . ?
C21 C22 C23 C24 175.7(2) . . . . ?
C27 C22 C23 C24 52.6(3) . . . . ?
C31 C23 C24 C25 160.1(2) . . . . ?
C22 C23 C24 C25 -22.0(3) . . . . ?
C23 C24 C25 C26 -7.2(4) . . . . ?
C24 C25 C26 C27 4.0(4) . . . . ?
C25 C26 C27 C28 145.4(3) . . . . ?
C25 C26 C27 C22 27.5(3) . . . . ?
C21 C22 C27 C26 168.5(2) . . . . ?
C23 C22 C27 C26 -56.1(3) . . . . ?
C21 C22 C27 C28 42.2(3) . . . . ?
C23 C22 C27 C28 177.6(2) . . . . ?
C26 C27 C28 C29 -153.9(2) . . . . ?
C22 C27 C28 C29 -31.8(3) . . . . ?
C27 C28 C29 C21 9.4(3) . . . . ?
O30 C21 C29 C28 137.5(2) . . . . ?
C22 C21 C29 C28 17.2(3) . . . . ?
C22 C23 C31 C32 1.0(4) . . . . ?
C24 C23 C31 C32 178.3(3) . . . . ?
C22 C23 C31 C33 -177.8(3) . . . . ?
C24 C23 C31 C33 -0.4(4) . . . . ?
O50 C41 C42 C43 78.2(3) . . . . ?
C49 C41 C42 C43 -160.3(3) . . . . ?
O50 C41 C42 C47 -154.6(2) . . . . ?
C49 C41 C42 C47 -33.1(3) . . . . ?
C41 C42 C43 C51 -2.8(5) . . . . ?
C47 C42 C43 C51 -126.8(3) . . . . ?
C41 C42 C43 C44 -179.1(2) . . . . ?
C47 C42 C43 C44 56.9(3) . . . . ?
C51 C43 C44 C45 154.9(3) . . . . ?
C42 C43 C44 C45 -28.4(3) . . . . ?
C43 C44 C45 C46 -2.7(4) . . . . ?
C44 C45 C46 C47 4.7(4) . . . . ?
C45 C46 C47 C48 140.6(3) . . . . ?
C45 C46 C47 C42 24.5(4) . . . . ?
C41 C42 C47 C46 168.8(2) . . . . ?
C43 C42 C47 C46 -55.5(3) . . . . ?
C41 C42 C47 C48 43.8(3) . . . . ?
C43 C42 C47 C48 179.5(2) . . . . ?
C46 C47 C48 C49 -158.7(3) . . . . ?
C42 C47 C48 C49 -37.6(3) . . . . ?
C47 C48 C49 C41 17.3(3) . . . . ?
O50 C41 C49 C48 128.4(3) . . . . ?
C42 C41 C49 C48 9.8(3) . . . . ?
C44 C43 C51 C52 176.6(3) . . . . ?
C42 C43 C51 C52 0.6(5) . . . . ?
C44 C43 C51 C53 -2.5(4) . . . . ?
C42 C43 C51 C53 -178.5(3) . . . . ?

loop_
_exptl_oxdiff_crystal_face_indexfrac_h
_exptl_oxdiff_crystal_face_indexfrac_k
_exptl_oxdiff_crystal_face_indexfrac_l
_exptl_oxdiff_crystal_face_x
_exptl_oxdiff_crystal_face_y
_exptl_oxdiff_crystal_face_z
0.0014 4.9957 -10.9920 0.0389 -0.3070 0.9507
3.9978 -3.9993 -2.9879 0.0814 -0.9479 -0.4360
-3.9978 3.9993 2.9879 -0.0814 0.9479 0.4360
-0.9995 -7.0013 -3.0103 0.9388 0.1431 -0.3249
0.9995 7.0013 3.0103 -0.9388 -0.1431 0.3249
-0.0014 -4.9957 10.9920 -0.0389 0.3070 -0.9507
